data_7010860
loop_
_publ_author_name
'Zhang, Qingzhi'
'Slawin, Alexandra M. Z.'
'Woollins, J. Derek'

_publ_section_title
;
 Chiral palladium complexes from N-diphenylphosphinoamino methyl esters
;
_journal_issue 24
_journal_name_full 'Journal of the Chemical Society, Dalton Transactions'
_journal_page_first 3598
_journal_paper_doi 10.1039/b104571g
_journal_year 2001
_chemical_formula_analytical 'C32.50 H35 Cl3 N2 O4 P2 Pd2 S2'
_chemical_formula_moiety 'C32 H34 Cl2 N2 O4 P2 Pd2 S2.[C H2 Cl2]0.5'
_chemical_formula_structural 'C32.50 H35 Cl3 N2 O4 P2 Pd2 S2'
_chemical_formula_sum 'C32.5 H35 Cl3 N2 O4 P2 Pd2 S2'
_chemical_formula_weight 962.84
_chemical_name_systematic ?
_space_group_IT_number 18
_symmetry_cell_setting orthorhombic
_symmetry_space_group_name_Hall 'P 2 2ab'
_symmetry_space_group_name_H-M 'P 21 21 2'
_atom_sites_solution_hydrogens geom
_atom_sites_solution_primary direct
_atom_sites_solution_secondary difmap
_audit_creation_method SHELXL
_cell_angle_alpha 90.00
_cell_angle_beta 90.00
_cell_angle_gamma 90.00
_cell_formula_units_Z 2
_cell_length_a 11.86210(10)
_cell_length_b 18.7870(3)
_cell_length_c 9.1333(2)
_cell_measurement_reflns_used 94
_cell_measurement_temperature 293(2)
_cell_measurement_theta_max 168
_cell_measurement_theta_min 12
_cell_volume 2035.39(6)
_computing_cell_refinement SMART/SAINT
_computing_data_collection SMART
_computing_data_reduction SAINT
_computing_molecular_graphics SHELXTL
_computing_publication_material SHELXTL
_computing_structure_refinement 'SHELXL-93 (Sheldrick, 1993)'
_computing_structure_solution 'SHELXS-86 (Sheldrick, 1990)'
_diffrn_ambient_temperature 293(2)
_diffrn_measurement_device SMART
_diffrn_measurement_method CCD
_diffrn_radiation_monochromator graphite
_diffrn_radiation_source 'fine-focus sealed tube'
_diffrn_radiation_type MoK\a
_diffrn_radiation_wavelength 0.71073
_diffrn_reflns_av_R_equivalents 0.0277
_diffrn_reflns_av_sigmaI/netI 0.0310
_diffrn_reflns_limit_h_max 13
_diffrn_reflns_limit_h_min -13
_diffrn_reflns_limit_k_max 20
_diffrn_reflns_limit_k_min -14
_diffrn_reflns_limit_l_max 10
_diffrn_reflns_limit_l_min -9
_diffrn_reflns_number 9025
_diffrn_reflns_theta_max 23.25
_diffrn_reflns_theta_min 2.03
_exptl_absorpt_coefficient_mu 1.297
_exptl_absorpt_correction_T_max 1.000000
_exptl_absorpt_correction_T_min 0.683248
_exptl_absorpt_correction_type sadabs
_exptl_crystal_colour orange
_exptl_crystal_density_diffrn 1.571
_exptl_crystal_description prism
_exptl_crystal_F_000 962
_exptl_crystal_size_max .14
_exptl_crystal_size_mid .2
_exptl_crystal_size_min .4
_refine_diff_density_max 0.709
_refine_diff_density_min -0.477
_refine_diff_density_rms 0.086
_refine_ls_abs_structure_details 'Flack H D (1983), Acta Cryst. A39, 876-881'
_refine_ls_abs_structure_Flack -0.06(5)
_refine_ls_extinction_coef 0.0017(7)
_refine_ls_extinction_expression Fc^*^=kFc[1+0.001xFc^2^\l^3^/sin(2\q)]^-1/4^
_refine_ls_extinction_method SHELXL
_refine_ls_goodness_of_fit_all 1.129
_refine_ls_goodness_of_fit_obs 1.135
_refine_ls_hydrogen_treatment riding
_refine_ls_matrix_type full
_refine_ls_number_parameters 227
_refine_ls_number_reflns 2883
_refine_ls_number_restraints 1
_refine_ls_restrained_S_all 1.446
_refine_ls_restrained_S_obs 1.134
_refine_ls_R_factor_all 0.0422
_refine_ls_R_factor_obs 0.0344
_refine_ls_shift/esd_max 4.562
_refine_ls_shift/esd_mean 0.351
_refine_ls_structure_factor_coef Fsqd
_refine_ls_weighting_details 'w=1/[\s^2^(Fo^2^)+(0.0525P)^2^+1.6788P] where P=(Fo^2^+2Fc^2^)/3'
_refine_ls_weighting_scheme calc
_refine_ls_wR_factor_all 0.1154
_refine_ls_wR_factor_obs 0.0875
_reflns_number_observed 2695
_reflns_number_total 2928
_reflns_observed_criterion >2sigma(I)
_cod_data_source_file b104571g.txt
_cod_data_source_block 7
_cod_depositor_comments
;
The following automatic conversions were performed:
'_symmetry_cell_setting' value 'Orthorhombic' changed to 'orthorhombic'
according to '/home/saulius/struct/CIF-dictionaries/cif_core.dic'
dictionary named 'cif_core.dic' version 2.4.1 from 2010-06-29.

Automatic conversion script
Id: cif_fix_enum 1527 2010-12-29 10:47:43Z saulius 

The following automatic conversions were performed:

'_refine_ls_weighting_scheme' value 'calc
w=1/[\s^2^(Fo^2^)+(0.0525P)^2^+1.6788P] where P=(Fo^2^+2Fc^2^)/3' was
changed to 'calc'. New tag '_refine_ls_weighting_details' was
created. The value of the new tag was set to
'w=1/[\s^2^(Fo^2^)+(0.0525P)^2^+1.6788P] where P=(Fo^2^+2Fc^2^)/3'.

Automatic conversion script
Id: cif_fix_values 3143 2015-03-26 13:38:13Z robertas 
;
_cod_original_sg_symbol_H-M P2(1)2(1)2
_cod_original_formula_sum 'C32.50 H35 Cl3 N2 O4 P2 Pd2 S2'
_cod_database_code 7010860

loop_
_symmetry_equiv_pos_as_xyz
'x, y, z'
'-x, -y, z'
'-x+1/2, y+1/2, -z'
'x+1/2, -y+1/2, -z'

loop_
_atom_site_aniso_label
_atom_site_aniso_U_11
_atom_site_aniso_U_22
_atom_site_aniso_U_33
_atom_site_aniso_U_23
_atom_site_aniso_U_13
_atom_site_aniso_U_12
Pd1 0.0344(3) 0.0292(3) 0.0337(3) -0.0004(2) -0.0029(2) 0.0002(2)
Cl1 0.0573(10) 0.0429(9) 0.0673(12) 0.0176(9) -0.0222(10) -0.0141(8)
P1 0.0336(8) 0.0290(8) 0.0372(9) -0.0003(7) -0.0026(7) 0.0007(6)
N1 0.031(3) 0.029(3) 0.051(3) 0.006(2) -0.005(2) -0.004(2)
C1 0.029(3) 0.028(3) 0.037(3) -0.001(3) 0.002(3) -0.003(2)
C2 0.035(4) 0.032(3) 0.038(4) 0.006(3) 0.000(3) 0.007(3)
O2 0.048(3) 0.038(3) 0.074(3) -0.006(2) -0.013(2) 0.003(2)
O3 0.043(3) 0.034(3) 0.079(3) -0.016(2) -0.009(2) -0.003(2)
C3 0.054(5) 0.038(4) 0.080(5) -0.019(4) -0.007(4) -0.004(3)
C4 0.045(4) 0.034(4) 0.049(4) 0.001(3) -0.006(3) 0.010(3)
S4 0.0362(8) 0.0380(8) 0.0277(7) 0.0027(6) 0.0031(7) 0.0005(7)
C7 0.043(4) 0.043(4) 0.032(3) -0.005(3) -0.009(3) -0.014(3)
C8 0.037(4) 0.074(5) 0.041(4) 0.003(4) -0.004(3) 0.010(3)
C9 0.054(5) 0.095(6) 0.048(5) 0.020(4) -0.018(4) -0.001(4)
C10 0.076(6) 0.094(7) 0.047(5) 0.007(5) -0.005(5) -0.008(5)
C11 0.075(6) 0.079(6) 0.053(5) -0.016(4) 0.013(4) 0.004(5)
C12 0.061(4) 0.045(4) 0.042(4) -0.007(3) 0.002(3) 0.008(4)
C13 0.041(4) 0.038(4) 0.036(4) 0.001(3) -0.009(3) 0.011(3)
C14 0.044(4) 0.048(4) 0.043(4) 0.005(3) 0.003(3) 0.010(3)
C15 0.071(6) 0.079(6) 0.049(4) -0.013(4) 0.012(4) 0.021(5)
C16 0.086(7) 0.048(5) 0.062(5) -0.023(4) -0.010(5) 0.027(5)
C17 0.078(6) 0.040(4) 0.104(7) -0.018(5) 0.008(7) 0.002(4)
C18 0.068(5) 0.034(4) 0.070(5) -0.013(3) 0.008(4) 0.000(4)
C20 0.097(18) 0.055(12) 0.027(10) 0.000 0.000 -0.015(12)
Cl20 0.194(9) 0.306(12) 0.219(10) -0.207(10) 0.152(8) -0.124(8)

loop_
_atom_site_label
_atom_site_type_symbol
_atom_site_fract_x
_atom_site_fract_y
_atom_site_fract_z
_atom_site_U_iso_or_equiv
_atom_site_thermal_displace_type
_atom_site_occupancy
_atom_site_calc_flag
_atom_site_refinement_flags
_atom_site_disorder_group
Pd1 Pd 0.93851(4) 0.06870(2) 0.81479(5) 0.0325(2) Uani 1 d . .
Cl1 Cl 1.0083(2) 0.17246(9) 0.7094(2) 0.0558(5) Uani 1 d . .
P1 P 0.77151(13) 0.08837(8) 0.7063(2) 0.0333(4) Uani 1 d . .
N1 N 0.6846(5) 0.0191(3) 0.7225(6) 0.0369(13) Uani 1 d D .
H1N H 0.6039(17) 0.0213(38) 0.6997(80) 0.053(19) Uiso 1 d D .
C1 C 0.7293(5) -0.0534(3) 0.7069(7) 0.0317(13) Uani 1 d . .
H1A H 0.7925(5) -0.0527(3) 0.6378(7) 0.038 Uiso 1 calc R .
C2 C 0.6369(6) -0.0992(3) 0.6453(7) 0.0351(15) Uani 1 d . .
O2 O 0.5443(4) -0.0787(3) 0.6132(6) 0.0535(12) Uani 1 d . .
O3 O 0.6687(4) -0.1671(2) 0.6327(6) 0.0519(13) Uani 1 d . .
C3 C 0.5838(7) -0.2158(4) 0.5736(9) 0.057(2) Uani 1 d . .
H3A H 0.6144(7) -0.2630(4) 0.5688(9) 0.086 Uiso 1 calc R .
H3B H 0.5624(7) -0.2005(4) 0.4772(9) 0.086 Uiso 1 calc R .
H3C H 0.5187(7) -0.2157(4) 0.6361(9) 0.086 Uiso 1 calc R .
C4 C 0.7705(6) -0.0823(4) 0.8536(7) 0.043(2) Uani 1 d . .
H4A H 0.7918(6) -0.1318(4) 0.8407(7) 0.051 Uiso 1 calc R .
H4B H 0.7084(6) -0.0810(4) 0.9225(7) 0.051 Uiso 1 calc R .
S4 S 0.88907(13) -0.03477(8) 0.9327(2) 0.0340(4) Uani 1 d . .
C7 C 0.7842(6) 0.1072(4) 0.5127(7) 0.039(2) Uani 1 d . .
C8 C 0.7022(6) 0.1450(4) 0.4345(8) 0.051(2) Uani 1 d . .
H8A H 0.6413(6) 0.1644(4) 0.4847(8) 0.061 Uiso 1 calc R .
C9 C 0.7095(7) 0.1541(5) 0.2871(9) 0.066(2) Uani 1 d . .
H9A H 0.6542(7) 0.1801(5) 0.2386(9) 0.079 Uiso 1 calc R .
C10 C 0.7974(8) 0.1253(5) 0.2087(10) 0.073(2) Uani 1 d . .
H10A H 0.8012(8) 0.1312(5) 0.1077(10) 0.087 Uiso 1 calc R .
C11 C 0.8799(8) 0.0875(5) 0.2822(9) 0.069(2) Uani 1 d . .
H11A H 0.9401(8) 0.0681(5) 0.2305(9) 0.083 Uiso 1 calc R .
C12 C 0.8732(7) 0.0783(4) 0.4337(8) 0.049(2) Uani 1 d . .
H12A H 0.9288(7) 0.0525(4) 0.4821(8) 0.059 Uiso 1 calc R .
C13 C 0.6927(6) 0.1608(3) 0.7870(7) 0.038(2) Uani 1 d . .
C14 C 0.6042(6) 0.1473(4) 0.8871(7) 0.045(2) Uani 1 d . .
H14A H 0.5835(6) 0.1007(4) 0.9089(7) 0.054 Uiso 1 calc R .
C15 C 0.5489(8) 0.2034(5) 0.9519(8) 0.066(2) Uani 1 d . .
H15A H 0.4922(8) 0.1949(5) 1.0199(8) 0.079 Uiso 1 calc R .
C16 C 0.5776(8) 0.2724(4) 0.9160(9) 0.066(2) Uani 1 d . .
H16A H 0.5380(8) 0.3101(4) 0.9572(9) 0.079 Uiso 1 calc R .
C17 C 0.6616(8) 0.2854(4) 0.8225(13) 0.074(2) Uani 1 d . .
H17A H 0.6811(8) 0.3323(4) 0.8016(13) 0.089 Uiso 1 calc R .
C18 C 0.7203(8) 0.2306(4) 0.7561(9) 0.058(2) Uani 1 d . .
H18A H 0.7783(8) 0.2407(4) 0.6908(9) 0.069 Uiso 1 calc R .
C20 C 0.5000 0.0000 0.2920(21) 0.060(6) Uani 0.50 d SP .
H20A H 0.4553 -0.0307 0.3546(21) 0.072 Uiso 0.25 calc PR .
H20B H 0.5447 0.0307 0.3546(21) 0.072 Uiso 0.25 calc PR .
Cl20 Cl 0.5833(8) -0.0484(6) 0.1956(12) 0.239(7) Uani 0.50 d P .

loop_
_atom_type_symbol
_atom_type_description
_atom_type_scat_dispersion_real
_atom_type_scat_dispersion_imag
_atom_type_scat_source
C C 0.0033 0.0016 'International Tables Vol C Tables 4.2.6.8 and 6.1.1.4'
H H 0.0000 0.0000 'International Tables Vol C Tables 4.2.6.8 and 6.1.1.4'
N N 0.0061 0.0033 'International Tables Vol C Tables 4.2.6.8 and 6.1.1.4'
O O 0.0106 0.0060 'International Tables Vol C Tables 4.2.6.8 and 6.1.1.4'
P P 0.1023 0.0942 'International Tables Vol C Tables 4.2.6.8 and 6.1.1.4'
S S 0.1246 0.1234 'International Tables Vol C Tables 4.2.6.8 and 6.1.1.4'
Cl Cl 0.1484 0.1585 'International Tables Vol C Tables 4.2.6.8 and 6.1.1.4'
Pd Pd -0.9988 1.0072 'International Tables Vol C Tables 4.2.6.8 and 6.1.1.4'

loop_
_geom_angle_atom_site_label_1
_geom_angle_atom_site_label_2
_geom_angle_atom_site_label_3
_geom_angle
_geom_angle_site_symmetry_1
_geom_angle_site_symmetry_3
_geom_angle_publ_flag
P1 Pd1 S4 96.94(6) . . ?
P1 Pd1 Cl1 89.62(6) . . ?
S4 Pd1 Cl1 173.42(6) . . ?
P1 Pd1 S4 173.94(6) . 2_755 ?
S4 Pd1 S4 77.43(7) . 2_755 ?
Cl1 Pd1 S4 96.04(6) . 2_755 ?
P1 Pd1 Pd1 125.26(4) . 2_755 ?
S4 Pd1 Pd1 52.35(4) . 2_755 ?
Cl1 Pd1 Pd1 123.68(6) . 2_755 ?
S4 Pd1 Pd1 49.37(4) 2_755 2_755 ?
N1 P1 C13 103.4(3) . . ?
N1 P1 C7 106.9(3) . . ?
C13 P1 C7 107.1(3) . . ?
N1 P1 Pd1 112.2(2) . . ?
C13 P1 Pd1 113.6(2) . . ?
C7 P1 Pd1 112.9(2) . . ?
C1 N1 P1 119.5(4) . . ?
N1 C1 C2 107.7(5) . . ?
N1 C1 C4 111.1(5) . . ?
C2 C1 C4 111.0(5) . . ?
O2 C2 O3 122.9(6) . . ?
O2 C2 C1 125.2(6) . . ?
O3 C2 C1 111.9(5) . . ?
C2 O3 C3 115.8(5) . . ?
C1 C4 S4 115.0(5) . . ?
C4 S4 Pd1 115.3(2) . . ?
C4 S4 Pd1 110.6(2) . 2_755 ?
Pd1 S4 Pd1 78.28(5) . 2_755 ?
C12 C7 C8 117.5(6) . . ?
C12 C7 P1 119.6(5) . . ?
C8 C7 P1 122.7(5) . . ?
C9 C8 C7 121.7(7) . . ?
C8 C9 C10 120.9(8) . . ?
C9 C10 C11 119.1(8) . . ?
C10 C11 C12 120.2(8) . . ?
C7 C12 C11 120.6(7) . . ?
C18 C13 C14 118.6(6) . . ?
C18 C13 P1 120.6(6) . . ?
C14 C13 P1 120.8(5) . . ?
C15 C14 C13 119.6(7) . . ?
C16 C15 C14 120.0(8) . . ?
C17 C16 C15 120.6(8) . . ?
C16 C17 C18 121.3(8) . . ?
C13 C18 C17 119.9(8) . . ?
Cl20 C20 Cl20 113.5(15) 2_655 . ?

loop_
_geom_bond_atom_site_label_1
_geom_bond_atom_site_label_2
_geom_bond_distance
_geom_bond_site_symmetry_2
_geom_bond_publ_flag
Pd1 P1 2.246(2) . ?
Pd1 S4 2.298(2) . ?
Pd1 Cl1 2.326(2) . ?
Pd1 S4 2.398(2) 2_755 ?
Pd1 Pd1 2.9652(9) 2_755 ?
P1 N1 1.667(5) . ?
P1 C13 1.808(6) . ?
P1 C7 1.809(7) . ?
N1 C1 1.469(8) . ?
C1 C2 1.502(9) . ?
C1 C4 1.526(9) . ?
C2 O2 1.200(8) . ?
C2 O3 1.335(8) . ?
O3 C3 1.463(8) . ?
C4 S4 1.816(7) . ?
S4 Pd1 2.398(2) 2_755 ?
C7 C12 1.390(10) . ?
C7 C8 1.401(10) . ?
C8 C9 1.360(11) . ?
C9 C10 1.375(12) . ?
C10 C11 1.384(13) . ?
C11 C12 1.397(12) . ?
C13 C18 1.380(10) . ?
C13 C14 1.415(10) . ?
C14 C15 1.375(11) . ?
C15 C16 1.379(13) . ?
C16 C17 1.335(13) . ?
C17 C18 1.384(12) . ?
C20 Cl20 1.606(12) 2_655 ?
C20 Cl20 1.606(12) . ?

loop_
_geom_torsion_atom_site_label_1
_geom_torsion_atom_site_label_2
_geom_torsion_atom_site_label_3
_geom_torsion_atom_site_label_4
_geom_torsion
_geom_torsion_site_symmetry_1
_geom_torsion_site_symmetry_2
_geom_torsion_site_symmetry_3
_geom_torsion_site_symmetry_4
_geom_torsion_publ_flag
S4 Pd1 P1 N1 -9.9(2) . . . . ?
Cl1 Pd1 P1 N1 170.7(2) . . . . ?
S4 Pd1 P1 N1 11.7(7) 2_755 . . . ?
Pd1 Pd1 P1 N1 38.2(2) 2_755 . . . ?
S4 Pd1 P1 C13 107.0(2) . . . . ?
Cl1 Pd1 P1 C13 -72.5(3) . . . . ?
S4 Pd1 P1 C13 128.5(6) 2_755 . . . ?
Pd1 Pd1 P1 C13 155.1(2) 2_755 . . . ?
S4 Pd1 P1 C7 -130.8(2) . . . . ?
Cl1 Pd1 P1 C7 49.7(2) . . . . ?
S4 Pd1 P1 C7 -109.3(6) 2_755 . . . ?
Pd1 Pd1 P1 C7 -82.7(2) 2_755 . . . ?
C13 P1 N1 C1 -163.1(5) . . . . ?
C7 P1 N1 C1 84.0(5) . . . . ?
Pd1 P1 N1 C1 -40.4(5) . . . . ?
P1 N1 C1 C2 -149.6(4) . . . . ?
P1 N1 C1 C4 88.6(6) . . . . ?
N1 C1 C2 O2 1.1(9) . . . . ?
C4 C1 C2 O2 123.0(7) . . . . ?
N1 C1 C2 O3 -177.5(5) . . . . ?
C4 C1 C2 O3 -55.7(7) . . . . ?
O2 C2 O3 C3 1.2(9) . . . . ?
C1 C2 O3 C3 179.9(6) . . . . ?
N1 C1 C4 S4 -64.2(6) . . . . ?
C2 C1 C4 S4 176.0(4) . . . . ?
C1 C4 S4 Pd1 8.3(5) . . . . ?
C1 C4 S4 Pd1 -78.1(5) . . . 2_755 ?
P1 Pd1 S4 C4 22.5(3) . . . . ?
Cl1 Pd1 S4 C4 -162.2(6) . . . . ?
S4 Pd1 S4 C4 -155.3(3) 2_755 . . . ?
Pd1 Pd1 S4 C4 -107.4(3) 2_755 . . . ?
P1 Pd1 S4 Pd1 129.83(5) . . . 2_755 ?
Cl1 Pd1 S4 Pd1 -54.8(6) . . . 2_755 ?
S4 Pd1 S4 Pd1 -47.89(6) 2_755 . . 2_755 ?
Pd1 Pd1 S4 Pd1 0.0 2_755 . . 2_755 ?
N1 P1 C7 C12 -94.6(6) . . . . ?
C13 P1 C7 C12 155.1(5) . . . . ?
Pd1 P1 C7 C12 29.3(6) . . . . ?
N1 P1 C7 C8 79.7(6) . . . . ?
C13 P1 C7 C8 -30.7(7) . . . . ?
Pd1 P1 C7 C8 -156.5(5) . . . . ?
C12 C7 C8 C9 -0.8(11) . . . . ?
P1 C7 C8 C9 -175.1(6) . . . . ?
C7 C8 C9 C10 1.0(13) . . . . ?
C8 C9 C10 C11 -0.8(14) . . . . ?
C9 C10 C11 C12 0.6(14) . . . . ?
C8 C7 C12 C11 0.5(11) . . . . ?
P1 C7 C12 C11 175.0(6) . . . . ?
C10 C11 C12 C7 -0.4(12) . . . . ?
N1 P1 C13 C18 -160.3(6) . . . . ?
C7 P1 C13 C18 -47.6(7) . . . . ?
Pd1 P1 C13 C18 77.8(6) . . . . ?
N1 P1 C13 C14 22.0(6) . . . . ?
C7 P1 C13 C14 134.7(5) . . . . ?
Pd1 P1 C13 C14 -99.9(5) . . . . ?
C18 C13 C14 C15 -0.6(10) . . . . ?
P1 C13 C14 C15 177.1(6) . . . . ?
C13 C14 C15 C16 1.9(12) . . . . ?
C14 C15 C16 C17 -2.5(14) . . . . ?
C15 C16 C17 C18 1.7(15) . . . . ?
C14 C13 C18 C17 -0.1(12) . . . . ?
P1 C13 C18 C17 -177.9(7) . . . . ?
C16 C17 C18 C13 -0.4(15) . . . . ?
